data_1550129
loop_
_publ_author_name
'Goswami, Shailesh K.'
'Hanton, Lyall R.'
'McAdam, C. John'
'Moratti, Stephen C.'
'Simpson, Jim'

_publ_section_title
;
 (<i>Z</i>)-1,2-Bis(3-bromophenyl)diazene 1-oxide
;
_journal_coeditor_code BH4042
_journal_issue 10
_journal_name_full IUCrData
_journal_page_first x181486
_journal_paper_doi 10.1107/S2414314618014864
_journal_volume 3
_journal_year 2018
_chemical_formula_iupac 'C12 H8 Br2 N2 O'
_chemical_formula_moiety 'C12 H8 Br2 N2 O'
_chemical_formula_sum 'C12 H8 Br2 N2 O'
_chemical_formula_weight 356.02
_chemical_name_systematic
;
(<i>Z</i>)-1,2-Bis(3-bromophenyl)diazene 1-oxide
;
_space_group_crystal_system monoclinic
_space_group_IT_number 14
_space_group_name_Hall '-P 2yn'
_space_group_name_H-M_alt 'P 1 21/n 1'
_symmetry_space_group_name_Hall '-P 2yn'
_symmetry_space_group_name_H-M 'P 1 21/n 1'
_atom_sites_solution_hydrogens geom
_audit_creation_method SHELXL-2018/1
_cell_angle_alpha 90
_cell_angle_beta 92.044(5)
_cell_angle_gamma 90
_cell_formula_units_Z 2
_cell_length_a 3.8938(2)
_cell_length_b 5.8223(3)
_cell_length_c 25.8645(16)
_cell_measurement_reflns_used 2305
_cell_measurement_temperature 90(2)
_cell_measurement_theta_max 74.4320
_cell_measurement_theta_min 7.6120
_cell_volume 586.00(6)
_computing_cell_refinement
;
CrysAlis PRO (Agilent, 2014)
;
_computing_data_collection
;
CrysAlis PRO (Agilent, 2014)
;
_computing_data_reduction
;
CrysAlis PRO (Agilent, 2014)
;
_computing_molecular_graphics
;
Mercury (Macrae <i>et al.</i>, 2008)
;
_computing_publication_material
;
SHELXL2018 (Sheldrick, 2015b), enCIFer (Allen <i>et al.</i>,
2004),
PLATON (Spek, 2009), publCIF (Westrip 2010) and WinGX
(Farrugia, 2012)
;
_computing_structure_refinement
;
SHELXL2018 (Sheldrick, 2015b) and TITAN (Hunter & Simpson, 1999)
;
_computing_structure_solution
;
SHELXT2014 (Sheldrick, 2015a)
;
_diffrn_ambient_temperature 90(2)
_diffrn_detector_area_resol_mean 5.1725
_diffrn_measured_fraction_theta_full 0.992
_diffrn_measured_fraction_theta_max 0.972
_diffrn_measurement_device_type 'Agilent SuperNova, Dual, Cu at zero, Atlas'
_diffrn_measurement_method '\w scans'
_diffrn_radiation_source 'SuperNova (Cu) X-ray Source'
_diffrn_radiation_type CuK\a
_diffrn_radiation_wavelength 1.54184
_diffrn_reflns_av_R_equivalents 0.0356
_diffrn_reflns_av_unetI/netI 0.0236
_diffrn_reflns_limit_h_max 4
_diffrn_reflns_limit_h_min -4
_diffrn_reflns_limit_k_max 5
_diffrn_reflns_limit_k_min -7
_diffrn_reflns_limit_l_max 30
_diffrn_reflns_limit_l_min -31
_diffrn_reflns_number 3440
_diffrn_reflns_theta_full 67.684
_diffrn_reflns_theta_max 74.917
_diffrn_reflns_theta_min 6.852
_diffrn_standards_number 0
_exptl_absorpt_coefficient_mu 8.646
_exptl_absorpt_correction_T_max 1.00000
_exptl_absorpt_correction_T_min 0.33412
_exptl_absorpt_correction_type multi-scan
_exptl_absorpt_process_details
;
(CrysAlis PRO; Agilent, 2014)
;
_exptl_crystal_colour yellow
_exptl_crystal_density_diffrn 2.018
_exptl_crystal_density_method 'not measured'
_exptl_crystal_description plate
_exptl_crystal_F_000 344
_exptl_crystal_size_max 0.380
_exptl_crystal_size_mid 0.190
_exptl_crystal_size_min 0.080
_refine_diff_density_max 0.849
_refine_diff_density_min -0.992
_refine_ls_extinction_method none
_refine_ls_goodness_of_fit_ref 1.000
_refine_ls_hydrogen_treatment constr
_refine_ls_matrix_type full
_refine_ls_number_parameters 82
_refine_ls_number_reflns 1171
_refine_ls_number_restraints 0
_refine_ls_restrained_S_all 1.000
_refine_ls_R_factor_all 0.0516
_refine_ls_R_factor_gt 0.0494
_refine_ls_shift/su_max 0.000
_refine_ls_shift/su_mean 0.000
_refine_ls_structure_factor_coef Fsqd
_refine_ls_weighting_details 'w=1/[\s^2^(Fo^2^)+(0.0939P)^2^+2.3574P] where P=(Fo^2^+2Fc^2^)/3'
_refine_ls_weighting_scheme calc
_refine_ls_wR_factor_gt 0.1352
_refine_ls_wR_factor_ref 0.1367
_reflns_number_gt 1128
_reflns_number_total 1171
_reflns_threshold_expression 'I > 2\s(I)'
_cod_data_source_file bh4042sup1.cif
_cod_data_source_block I
_cod_database_code 1550129
_shelx_estimated_absorpt_t_min 0.138
_shelx_estimated_absorpt_t_max 0.545

loop_
_space_group_symop_operation_xyz
'x, y, z'
'-x+1/2, y+1/2, -z+1/2'
'-x, -y, -z'
'x-1/2, -y-1/2, z-1/2'

loop_
_atom_site_type_symbol
_atom_site_label
_atom_site_fract_x
_atom_site_fract_y
_atom_site_fract_z
_atom_site_U_iso_or_equiv
_atom_site_adp_type
_atom_site_calc_flag
_atom_site_occupancy
O O1 0.224(2) 0.2546(11) 0.4785(2) 0.0334(16) Uani d 0.5
N N1 0.4136(12) 0.4117(7) 0.50608(16) 0.0311(9) Uani d 1
C C1 0.3955(13) 0.3550(8) 0.56013(19) 0.0275(10) Uani d 1
C C2 0.5144(10) 0.4990(6) 0.60040(15) 0.0184(8) Uani d 1
H H2 0.618227 0.642861 0.593489 0.022 Uiso calc 1
C C3 0.4750(11) 0.4241(7) 0.65016(17) 0.0211(8) Uani d 1
Br Br3 0.63666(13) 0.61575(9) 0.70533(2) 0.0335(3) Uani d 1
C C4 0.3228(12) 0.2162(8) 0.6618(2) 0.0321(11) Uani d 1
H H4 0.298842 0.170406 0.696715 0.038 Uiso calc 1
C C5 0.2071(14) 0.0774(8) 0.6218(3) 0.0407(14) Uani d 1
H H5 0.102440 -0.065852 0.629059 0.049 Uiso calc 1
C C6 0.2435(14) 0.1471(8) 0.5705(3) 0.0391(14) Uani d 1
H H6 0.163488 0.051244 0.542931 0.047 Uiso calc 1

loop_
_atom_site_aniso_label
_atom_site_aniso_U_11
_atom_site_aniso_U_22
_atom_site_aniso_U_33
_atom_site_aniso_U_12
_atom_site_aniso_U_13
_atom_site_aniso_U_23
O1 0.049(4) 0.030(3) 0.020(3) -0.021(3) -0.008(3) -0.003(2)
N1 0.036(2) 0.0327(19) 0.024(2) 0.0138(16) -0.0080(17) -0.0113(15)
C1 0.025(2) 0.028(2) 0.029(2) 0.0114(18) -0.0094(18) -0.0117(17)
C2 0.020(2) 0.0133(17) 0.0217(19) 0.0007(14) -0.0023(15) -0.0010(14)
C3 0.018(2) 0.0245(19) 0.021(2) 0.0052(16) 0.0023(15) -0.0020(15)
Br3 0.0287(4) 0.0520(4) 0.0192(4) 0.0121(2) -0.0056(2) -0.01095(18)
C4 0.026(2) 0.024(2) 0.047(3) 0.0106(18) 0.0119(19) 0.019(2)
C5 0.021(3) 0.0147(19) 0.087(5) -0.0004(17) 0.008(3) 0.006(2)
C6 0.022(2) 0.025(2) 0.069(4) 0.0057(18) -0.013(2) -0.022(2)

loop_
_atom_type_symbol
_atom_type_description
_atom_type_scat_dispersion_real
_atom_type_scat_dispersion_imag
_atom_type_scat_source
C C 0.0181 0.0091 'International Tables Vol C Tables 4.2.6.8 and 6.1.1.4'
H H 0.0000 0.0000 'International Tables Vol C Tables 4.2.6.8 and 6.1.1.4'
N N 0.0311 0.0180 'International Tables Vol C Tables 4.2.6.8 and 6.1.1.4'
O O 0.0492 0.0322 'International Tables Vol C Tables 4.2.6.8 and 6.1.1.4'
Br Br -0.6763 1.2805 'International Tables Vol C Tables 4.2.6.8 and 6.1.1.4'

loop_
_geom_angle_atom_site_label_1
_geom_angle_atom_site_label_2
_geom_angle_atom_site_label_3
_geom_angle_site_symmetry_1
_geom_angle
N1 N1 O1 3_666 134.0(6)
N1 N1 C1 3_666 118.0(5)
O1 N1 C1 . 108.0(5)
C6 C1 C2 . 120.8(5)
C6 C1 N1 . 115.3(4)
C2 C1 N1 . 123.9(4)
C3 C2 C1 . 117.5(4)
C3 C2 H2 . 121.3
C1 C2 H2 . 121.3
C2 C3 C4 . 122.9(4)
C2 C3 Br3 . 118.2(3)
C4 C3 Br3 . 118.9(4)
C5 C4 C3 . 118.8(5)
C5 C4 H4 . 120.6
C3 C4 H4 . 120.6
C4 C5 C6 . 120.0(4)
C4 C5 H5 . 120.0
C6 C5 H5 . 120.0
C1 C6 C5 . 119.9(5)
C1 C6 H6 . 120.0
C5 C6 H6 . 120.0

loop_
_geom_bond_atom_site_label_1
_geom_bond_atom_site_label_2
_geom_bond_site_symmetry_2
_geom_bond_distance
O1 N1 . 1.360(7)
N1 N1 3_666 1.274(9)
N1 C1 . 1.440(7)
C1 C6 . 1.378(8)
C1 C2 . 1.403(6)
C2 C3 . 1.373(6)
C2 H2 . 0.9500
C3 C4 . 1.385(6)
C3 Br3 . 1.901(4)
C4 C5 . 1.375(9)
C4 H4 . 0.9500
C5 C6 . 1.399(10)
C5 H5 . 0.9500
C6 H6 . 0.9500

loop_
_geom_hbond_atom_site_label_D
_geom_hbond_atom_site_label_H
_geom_hbond_atom_site_label_A
_geom_hbond_site_symmetry_A
_geom_hbond_distance_DH
_geom_hbond_distance_HA
_geom_hbond_distance_DA
_geom_hbond_angle_DHA
_geom_hbond_publ_flag
C2 H2 O1 3_666 0.95 2.07 2.722(7) 124 yes
C6 H6 O1 3_556 0.95 2.39 3.199(8) 143.2 yes
C4 H4 Br3 2_546 0.95 3.11 3.974(5) 151.3 yes

loop_
_geom_torsion_atom_site_label_1
_geom_torsion_atom_site_label_2
_geom_torsion_atom_site_label_3
_geom_torsion_atom_site_label_4
_geom_torsion_site_symmetry_1
_geom_torsion
N1 N1 C1 C6 3_666 -172.0(5)
O1 N1 C1 C6 . 9.0(6)
N1 N1 C1 C2 3_666 9.4(8)
O1 N1 C1 C2 . -169.6(5)
C6 C1 C2 C3 . 0.4(6)
N1 C1 C2 C3 . 178.9(4)
C1 C2 C3 C4 . -0.5(6)
C1 C2 C3 Br3 . 179.7(3)
C2 C3 C4 C5 . 0.3(7)
Br3 C3 C4 C5 . -179.8(4)
C3 C4 C5 C6 . -0.1(7)
C2 C1 C6 C5 . -0.1(7)
N1 C1 C6 C5 . -178.8(4)
C4 C5 C6 C1 . 0.0(7)

_cod_database_fobs_code 1550129
